data_7709538
loop_
_publ_author_name
'Pflock, Stephan'
'Langer, Frauke'
'Reil, Michaela'
'Strinitz, Lisa'
'Lorenz, Rebecca'
'H\"ubner, Eike G.'
'Burzlaff, Nicolai'

_publ_section_title
;
 &#x000D; p-Block metal complexes with bis(pyrazol-1-yl)acetato ligands
;
_journal_name_full 'Dalton Transactions'
_journal_paper_doi 10.1039/D1DT04040E
_journal_year 2022
_chemical_formula_moiety 'C24 H30 Ga N8 O4, Cl O4, C H2 Cl2'
_chemical_formula_sum 'C25 H32 Cl3 Ga N8 O8'
_chemical_formula_weight 748.65
_space_group_crystal_system triclinic
_space_group_IT_number 2
_space_group_name_Hall '-P 1'
_space_group_name_H-M_alt 'P -1'
_atom_sites_solution_hydrogens geom
_audit_creation_date 2017-06-08
_audit_creation_method
;
Olex2 1.2
(compiled 2017.03.28 svn.r3405 for OlexSys, GUI svn.r5337)
;
_audit_update_record
;
2021-10-21 deposited with the CCDC.	2022-02-07 downloaded from the CCDC.
;
_cell_angle_alpha 101.090(4)
_cell_angle_beta 103.231(4)
_cell_angle_gamma 106.077(4)
_cell_formula_units_Z 2
_cell_length_a 9.7565(5)
_cell_length_b 12.3535(6)
_cell_length_c 14.4351(7)
_cell_measurement_reflns_used 7904
_cell_measurement_temperature 100.01(10)
_cell_measurement_theta_max 29.3260
_cell_measurement_theta_min 3.8860
_cell_volume 1565.39(15)
_computing_cell_refinement
;
CrysAlisPro, Agilent Technologies,
Version 1.171.37.35 (release 13-08-2014 CrysAlis171 .NET)
(compiled Aug 13 2014,18:06:01)
;
_computing_data_collection
;
CrysAlisPro, Agilent Technologies,
Version 1.171.37.35 (release 13-08-2014 CrysAlis171 .NET)
(compiled Aug 13 2014,18:06:01)
;
_computing_data_reduction
;
CrysAlisPro, Agilent Technologies,
Version 1.171.37.35 (release 13-08-2014 CrysAlis171 .NET)
(compiled Aug 13 2014,18:06:01)
;
_computing_molecular_graphics 'Olex2 (Dolomanov et al., 2009)'
_computing_publication_material 'Olex2 (Dolomanov et al., 2009)'
_computing_structure_refinement 'ShelXL (Sheldrick, 2015)'
_diffrn_ambient_environment N~2~
_diffrn_ambient_temperature 100.01(10)
_diffrn_detector 'CCD plate'
_diffrn_detector_area_resol_mean 5.2903
_diffrn_detector_type AtlasS2
_diffrn_measured_fraction_theta_full 0.998
_diffrn_measured_fraction_theta_max 0.850
_diffrn_measurement_details
;
#__ type_ start__ end____ width___ exp.time_
  1 omega  -85.00   17.00   1.0000   14.0000
omega____ theta____ kappa____ phi______ frames
    -      -11.3916  -57.0000   30.0000 102

#__ type_ start__ end____ width___ exp.time_
  2 omega  -40.00   62.00   1.0000   14.0000
omega____ theta____ kappa____ phi______ frames
    -      -11.3916   57.0000 -180.0000 102

#__ type_ start__ end____ width___ exp.time_
  3 omega  -16.00   85.00   1.0000   14.0000
omega____ theta____ kappa____ phi______ frames
    -       12.0166   57.0000  -30.0000 101

#__ type_ start__ end____ width___ exp.time_
  4 omega  -62.00   37.00   1.0000   14.0000
omega____ theta____ kappa____ phi______ frames
    -       12.0166  -38.0000  -30.0000 99
;
_diffrn_measurement_device 'four-circle diffractometer'
_diffrn_measurement_device_type 'SuperNova, Dual, Cu at zero, AtlasS2'
_diffrn_measurement_method '\w scans'
_diffrn_orient_matrix_UB_11 -0.0228118000
_diffrn_orient_matrix_UB_12 -0.0400362000
_diffrn_orient_matrix_UB_13 0.0272676000
_diffrn_orient_matrix_UB_21 0.0529374000
_diffrn_orient_matrix_UB_22 -0.0265199000
_diffrn_orient_matrix_UB_23 -0.0097434000
_diffrn_orient_matrix_UB_31 0.0544474000
_diffrn_orient_matrix_UB_32 0.0394057000
_diffrn_orient_matrix_UB_33 0.0437645000
_diffrn_radiation_monochromator mirror
_diffrn_radiation_probe x-ray
_diffrn_radiation_type MoK\a
_diffrn_radiation_wavelength 0.71073
_diffrn_reflns_av_R_equivalents 0.0288
_diffrn_reflns_av_unetI/netI 0.0427
_diffrn_reflns_Laue_measured_fraction_full 0.998
_diffrn_reflns_Laue_measured_fraction_max 0.850
_diffrn_reflns_limit_h_max 12
_diffrn_reflns_limit_h_min -13
_diffrn_reflns_limit_k_max 17
_diffrn_reflns_limit_k_min -16
_diffrn_reflns_limit_l_max 19
_diffrn_reflns_limit_l_min -19
_diffrn_reflns_number 17048
_diffrn_reflns_point_group_measured_fraction_full 0.998
_diffrn_reflns_point_group_measured_fraction_max 0.850
_diffrn_reflns_theta_full 26.000
_diffrn_reflns_theta_max 29.608
_diffrn_reflns_theta_min 3.014
_diffrn_source 'SuperNova (Mo) X-ray Source'
_exptl_absorpt_coefficient_mu 1.196
_exptl_absorpt_correction_T_max 0.977
_exptl_absorpt_correction_T_min 0.851
_exptl_absorpt_correction_type gaussian
_exptl_absorpt_process_details
;
CrysAlisPro, Agilent Technologies,
Version 1.171.37.35 (release 13-08-2014 CrysAlis171 .NET)
(compiled Aug 13 2014,18:06:01)
Numerical absorption correction based on gaussian integration over
			a multifaceted crystal model
Empirical absorption correction using spherical harmonics,
 implemented in SCALE3 ABSPACK scaling algorithm.
;
_exptl_crystal_colour colourless
_exptl_crystal_colour_primary colourless
_exptl_crystal_density_diffrn 1.588
_exptl_crystal_description block
_exptl_crystal_F_000 768
_exptl_crystal_size_max 0.4462
_exptl_crystal_size_mid 0.1945
_exptl_crystal_size_min 0.0672
_refine_diff_density_max 0.441
_refine_diff_density_min -0.603
_refine_diff_density_rms 0.070
_refine_ls_extinction_method none
_refine_ls_goodness_of_fit_ref 1.036
_refine_ls_hydrogen_treatment constr
_refine_ls_matrix_type full
_refine_ls_number_parameters 424
_refine_ls_number_reflns 7502
_refine_ls_number_restraints 0
_refine_ls_restrained_S_all 1.036
_refine_ls_R_factor_all 0.0413
_refine_ls_R_factor_gt 0.0343
_refine_ls_shift/su_max 0.001
_refine_ls_shift/su_mean 0.000
_refine_ls_structure_factor_coef Fsqd
_refine_ls_weighting_details 'w=1/[\s^2^(Fo^2^)+(0.0276P)^2^+1.0502P] where P=(Fo^2^+2Fc^2^)/3'
_refine_ls_weighting_scheme calc
_refine_ls_wR_factor_gt 0.0766
_refine_ls_wR_factor_ref 0.0799
_reflns_Friedel_coverage 0.000
_reflns_number_gt 6546
_reflns_number_total 7502
_reflns_threshold_expression 'I > 2\s(I)'
_cod_data_source_file d1dt04040e2.cif
_cod_data_source_block buni160913a
_cod_original_cell_volume 1565.38(14)
_cod_database_code 7709538
_shelx_shelxl_version_number 2014/7
_chemical_oxdiff_formula 'C H N O Cl Ga'
_shelx_space_group_comment
;
The symmetry employed for this shelxl refinement is uniquely defined
by the following loop, which should always be used as a source of
symmetry information in preference to the above space-group names.
They are only intended as comments.
;
_reflns_odcompleteness_completeness 99.81
_reflns_odcompleteness_iscentric 1
_reflns_odcompleteness_theta 26.32
_olex2_refinement_description
;
1. Fixed Uiso
 At 1.2 times of:
  All C(H) groups, All C(H,H,H,H) groups
 At 1.5 times of:
  All C(H,H,H) groups
2. Others
 Sof(H91C)=Sof(H91D)=Sof(Cl3B)=1-FVAR(1)
 Sof(Cl3A)=Sof(H91A)=Sof(H91B)=FVAR(1)
3.a Ternary CH refined with riding coordinates:
 C3(H3), C1(H1)
3.b Secondary CH2 refined with riding coordinates:
 C91(H91A,H91B), C91(H91C,H91D)
3.c Aromatic/amide H refined with riding coordinates:
 C12(H12), C42(H42), C22(H22), C32(H32)
3.d Idealised Me refined as rotating group:
 C51(H51A,H51B,H51C), C81(H81A,H81B,H81C), C61(H61A,H61B,H61C), C62(H62A,H62B,
 H62C), C71(H71A,H71B,H71C), C72(H72A,H72B,H72C), C52(H52A,H52B,H52C), C82(H82A,
 H82B,H82C)
;
_olex2_date_sample_data_collection 2016-09-13
_olex2_submission_special_instructions 'No special instructions were received'

loop_
_space_group_symop_operation_xyz
'x, y, z'
'-x, -y, -z'

loop_
_atom_site_label
_atom_site_type_symbol
_atom_site_fract_x
_atom_site_fract_y
_atom_site_fract_z
_atom_site_U_iso_or_equiv
_atom_site_adp_type
_atom_site_occupancy
_atom_site_site_symmetry_order
_atom_site_calc_flag
_atom_site_refinement_flags_posn
_atom_site_refinement_flags_adp
_atom_site_refinement_flags_occupancy
_atom_site_disorder_assembly
_atom_site_disorder_group
Ga1 Ga 0.74377(2) 0.75715(2) 0.74410(2) 0.00954(6) Uani 1 1 d . . . . .
Cl1 Cl 0.05489(7) 0.37209(5) 0.75630(4) 0.02859(13) Uani 1 1 d . . . . .
Cl2 Cl 0.24589(7) 0.03839(5) 0.69130(4) 0.03123(14) Uani 1 1 d . . . . .
Cl3A Cl 0.498(2) 0.2510(14) 0.806(3) 0.079(5) Uani 0.35(4) 1 d . . P A 1
O3 O 0.86357(14) 0.71234(11) 0.66474(9) 0.0122(3) Uani 1 1 d . . . . .
O1 O 0.62299(14) 0.80588(12) 0.82073(9) 0.0125(3) Uani 1 1 d . . . . .
O4 O 1.09217(15) 0.73843(12) 0.65114(9) 0.0161(3) Uani 1 1 d . . . . .
O2 O 0.40070(16) 0.80935(14) 0.82945(10) 0.0220(3) Uani 1 1 d . . . . .
N11 N 0.64385(17) 0.82289(14) 0.63530(11) 0.0123(3) Uani 1 1 d . . . . .
N41 N 0.84478(17) 0.69242(14) 0.85004(11) 0.0117(3) Uani 1 1 d . . . . .
N31 N 0.91728(18) 0.91342(14) 0.81326(11) 0.0129(3) Uani 1 1 d . . . . .
N22 N 0.43050(17) 0.61196(13) 0.64700(11) 0.0109(3) Uani 1 1 d . . . . .
N12 N 0.49285(17) 0.79803(13) 0.61530(11) 0.0107(3) Uani 1 1 d . . . . .
N21 N 0.56981(17) 0.60333(13) 0.67696(11) 0.0115(3) Uani 1 1 d . . . . .
N32 N 1.05588(17) 0.90449(14) 0.84389(11) 0.0120(3) Uani 1 1 d . . . . .
N42 N 0.99413(17) 0.71272(14) 0.86438(11) 0.0120(3) Uani 1 1 d . . . . .
O5 O 0.0587(2) 0.29838(16) 0.66707(11) 0.0371(4) Uani 1 1 d . . . . .
O6 O 0.0587(2) 0.48534(16) 0.74258(13) 0.0412(5) Uani 1 1 d . . . . .
O8 O 0.1817(2) 0.38546(18) 0.83693(12) 0.0417(5) Uani 1 1 d . . . . .
C41 C 0.8068(2) 0.63204(16) 0.91341(13) 0.0133(4) Uani 1 1 d . . . . .
C4 C 1.0067(2) 0.74226(16) 0.70011(13) 0.0111(4) Uani 1 1 d . . . . .
C11 C 0.6835(2) 0.87473(16) 0.56764(13) 0.0140(4) Uani 1 1 d . . . . .
O7 O -0.0800(2) 0.3222(2) 0.77956(15) 0.0508(5) Uani 1 1 d . . . . .
C2 C 0.4824(2) 0.78612(16) 0.78313(13) 0.0121(4) Uani 1 1 d . . . . .
C13 C 0.4361(2) 0.83044(16) 0.53411(13) 0.0134(4) Uani 1 1 d . . . . .
C23 C 0.3276(2) 0.50717(17) 0.59210(13) 0.0131(4) Uani 1 1 d . . . . .
C12 C 0.5565(2) 0.88092(17) 0.50358(13) 0.0150(4) Uani 1 1 d . . . . .
H12 H 0.5537 0.9131 0.4503 0.018 Uiso 1 1 calc R . . . .
C51 C 0.8422(2) 0.91816(19) 0.56730(15) 0.0204(4) Uani 1 1 d . . . . .
H51A H 0.9026 0.9722 0.6302 0.031 Uiso 1 1 calc GR . . . .
H51B H 0.8483 0.9570 0.5160 0.031 Uiso 1 1 calc GR . . . .
H51C H 0.8777 0.8532 0.5554 0.031 Uiso 1 1 calc GR . . . .
C42 C 0.9331(2) 0.61534(17) 0.96847(14) 0.0161(4) Uani 1 1 d . . . . .
H42 H 0.9369 0.5761 1.0174 0.019 Uiso 1 1 calc R . . . .
C81 C 0.6507(2) 0.59214(19) 0.91971(15) 0.0192(4) Uani 1 1 d . . . . .
H81A H 0.6120 0.6557 0.9218 0.029 Uiso 1 1 calc GR . . . .
H81B H 0.6510 0.5669 0.9786 0.029 Uiso 1 1 calc GR . . . .
H81C H 0.5890 0.5282 0.8628 0.029 Uiso 1 1 calc GR . . . .
C21 C 0.5532(2) 0.49060(17) 0.64182(13) 0.0139(4) Uani 1 1 d . . . . .
C33 C 1.1580(2) 1.00869(17) 0.90134(13) 0.0151(4) Uani 1 1 d . . . . .
C22 C 0.4036(2) 0.42860(17) 0.58887(14) 0.0157(4) Uani 1 1 d . . . . .
H22 H 0.3628 0.3488 0.5572 0.019 Uiso 1 1 calc R . . . .
C3 C 1.0713(2) 0.78992(16) 0.81449(13) 0.0116(4) Uani 1 1 d . . . . .
H3 H 1.1775 0.7984 0.8341 0.014 Uiso 1 1 calc R . . . .
C1 C 0.4159(2) 0.72716(16) 0.66972(13) 0.0110(4) Uani 1 1 d . . . . .
H1 H 0.3097 0.7188 0.6493 0.013 Uiso 1 1 calc R . . . .
C61 C 0.6812(2) 0.44627(18) 0.66209(15) 0.0188(4) Uani 1 1 d . . . . .
H61A H 0.7615 0.4921 0.6431 0.028 Uiso 1 1 calc GR . . . .
H61B H 0.6500 0.3658 0.6248 0.028 Uiso 1 1 calc GR . . . .
H61C H 0.7147 0.4523 0.7314 0.028 Uiso 1 1 calc GR . . . .
C31 C 0.9324(2) 1.02534(17) 0.85101(14) 0.0154(4) Uani 1 1 d . . . . .
C43 C 1.0507(2) 0.66767(17) 0.93696(13) 0.0142(4) Uani 1 1 d . . . . .
C32 C 1.0812(2) 1.08690(18) 0.90598(14) 0.0192(4) Uani 1 1 d . . . . .
H32 H 1.1212 1.1661 0.9396 0.023 Uiso 1 1 calc R . . . .
C62 C 0.1683(2) 0.49265(18) 0.54832(14) 0.0170(4) Uani 1 1 d . . . . .
H62A H 0.1269 0.5155 0.6001 0.025 Uiso 1 1 calc GR . . . .
H62B H 0.1140 0.4121 0.5126 0.025 Uiso 1 1 calc GR . . . .
H62C H 0.1610 0.5409 0.5039 0.025 Uiso 1 1 calc GR . . . .
C71 C 0.8043(2) 1.07023(18) 0.83239(16) 0.0215(4) Uani 1 1 d . . . . .
H71A H 0.7566 1.0502 0.7625 0.032 Uiso 1 1 calc GR . . . .
H71B H 0.8403 1.1538 0.8588 0.032 Uiso 1 1 calc GR . . . .
H71C H 0.7336 1.0356 0.8639 0.032 Uiso 1 1 calc GR . . . .
C72 C 1.3186(2) 1.02515(19) 0.94457(15) 0.0210(4) Uani 1 1 d . . . . .
H72A H 1.3269 0.9650 0.9766 0.031 Uiso 1 1 calc GR . . . .
H72B H 1.3671 1.1005 0.9920 0.031 Uiso 1 1 calc GR . . . .
H72C H 1.3654 1.0206 0.8929 0.031 Uiso 1 1 calc GR . . . .
C52 C 0.2742(2) 0.81146(18) 0.49251(14) 0.0170(4) Uani 1 1 d . . . . .
H52A H 0.2176 0.7302 0.4798 0.026 Uiso 1 1 calc GR . . . .
H52B H 0.2580 0.8338 0.4318 0.026 Uiso 1 1 calc GR . . . .
H52C H 0.2427 0.8581 0.5390 0.026 Uiso 1 1 calc GR . . . .
C82 C 1.2105(2) 0.67603(19) 0.96870(15) 0.0201(4) Uani 1 1 d . . . . .
H82A H 1.2308 0.6266 0.9174 0.030 Uiso 1 1 calc GR . . . .
H82B H 1.2306 0.6512 1.0280 0.030 Uiso 1 1 calc GR . . . .
H82C H 1.2732 0.7556 0.9812 0.030 Uiso 1 1 calc GR . . . .
C91 C 0.3160(3) 0.1916(2) 0.74174(19) 0.0348(6) Uani 1 1 d . . . . .
H91A H 0.2983 0.2274 0.6880 0.042 Uiso 0.35(4) 1 calc R . P A 1
H91B H 0.2585 0.2123 0.7847 0.042 Uiso 0.35(4) 1 calc R . P A 1
H91C H 0.2804 0.2133 0.7977 0.042 Uiso 0.65(4) 1 calc R . P A 2
H91D H 0.2825 0.2296 0.6925 0.042 Uiso 0.65(4) 1 calc R . P A 2
Cl3B Cl 0.5159(4) 0.2362(5) 0.7807(3) 0.0435(9) Uani 0.65(4) 1 d . . P A 2

loop_
_atom_site_aniso_label
_atom_site_aniso_U_11
_atom_site_aniso_U_22
_atom_site_aniso_U_33
_atom_site_aniso_U_23
_atom_site_aniso_U_13
_atom_site_aniso_U_12
Ga1 0.00682(11) 0.01187(11) 0.01003(10) 0.00180(8) 0.00241(8) 0.00418(8)
Cl1 0.0291(3) 0.0365(3) 0.0197(2) 0.0094(2) 0.0051(2) 0.0110(3)
Cl2 0.0319(3) 0.0322(3) 0.0214(2) 0.0033(2) 0.0094(2) -0.0004(3)
Cl3A 0.053(4) 0.041(3) 0.095(9) 0.025(5) -0.035(5) -0.014(3)
O3 0.0084(7) 0.0168(7) 0.0114(6) 0.0020(5) 0.0030(5) 0.0053(5)
O1 0.0072(7) 0.0176(7) 0.0119(6) 0.0012(5) 0.0023(5) 0.0053(5)
O4 0.0107(7) 0.0241(8) 0.0131(6) 0.0014(6) 0.0051(5) 0.0067(6)
O2 0.0114(7) 0.0362(9) 0.0156(6) -0.0022(6) 0.0039(6) 0.0101(7)
N11 0.0072(8) 0.0158(8) 0.0144(7) 0.0047(6) 0.0035(6) 0.0043(6)
N41 0.0079(8) 0.0152(8) 0.0114(7) 0.0027(6) 0.0027(6) 0.0041(6)
N31 0.0102(8) 0.0137(8) 0.0153(7) 0.0026(6) 0.0041(6) 0.0056(6)
N22 0.0086(8) 0.0120(8) 0.0116(7) 0.0010(6) 0.0031(6) 0.0041(6)
N12 0.0073(8) 0.0126(8) 0.0122(7) 0.0027(6) 0.0027(6) 0.0040(6)
N21 0.0082(8) 0.0129(8) 0.0139(7) 0.0030(6) 0.0030(6) 0.0051(6)
N32 0.0076(8) 0.0152(8) 0.0120(7) 0.0012(6) 0.0023(6) 0.0042(6)
N42 0.0087(8) 0.0156(8) 0.0122(7) 0.0029(6) 0.0024(6) 0.0061(6)
O5 0.0436(11) 0.0373(10) 0.0227(8) -0.0001(7) -0.0006(7) 0.0162(9)
O6 0.0598(13) 0.0385(11) 0.0343(9) 0.0134(8) 0.0212(9) 0.0221(10)
O8 0.0365(11) 0.0654(13) 0.0213(8) 0.0054(8) 0.0002(7) 0.0252(10)
C41 0.0156(10) 0.0108(9) 0.0132(8) 0.0016(7) 0.0057(7) 0.0040(8)
C4 0.0086(9) 0.0115(9) 0.0125(8) 0.0015(7) 0.0017(7) 0.0046(7)
C11 0.0143(10) 0.0126(9) 0.0164(8) 0.0047(7) 0.0051(7) 0.0057(8)
O7 0.0348(12) 0.0698(15) 0.0572(12) 0.0366(11) 0.0182(10) 0.0153(10)
C2 0.0108(10) 0.0120(9) 0.0129(8) 0.0022(7) 0.0030(7) 0.0042(7)
C13 0.0150(10) 0.0120(9) 0.0132(8) 0.0012(7) 0.0025(7) 0.0074(8)
C23 0.0111(10) 0.0148(9) 0.0109(8) 0.0019(7) 0.0040(7) 0.0012(7)
C12 0.0171(10) 0.0151(9) 0.0149(8) 0.0057(8) 0.0048(8) 0.0078(8)
C51 0.0149(11) 0.0266(11) 0.0242(10) 0.0141(9) 0.0085(8) 0.0066(9)
C42 0.0195(11) 0.0164(10) 0.0148(8) 0.0063(8) 0.0055(8) 0.0082(8)
C81 0.0163(11) 0.0221(11) 0.0215(9) 0.0086(8) 0.0084(8) 0.0062(8)
C21 0.0159(10) 0.0136(9) 0.0137(8) 0.0036(7) 0.0063(7) 0.0060(8)
C33 0.0127(10) 0.0164(10) 0.0112(8) -0.0015(7) 0.0039(7) 0.0005(8)
C22 0.0156(10) 0.0116(9) 0.0172(9) 0.0006(8) 0.0047(8) 0.0028(8)
C3 0.0088(9) 0.0144(9) 0.0119(8) 0.0025(7) 0.0032(7) 0.0050(7)
C1 0.0072(9) 0.0139(9) 0.0118(8) 0.0027(7) 0.0024(7) 0.0041(7)
C61 0.0172(11) 0.0154(10) 0.0238(10) 0.0011(8) 0.0059(8) 0.0089(8)
C31 0.0162(10) 0.0128(9) 0.0174(9) 0.0021(8) 0.0078(8) 0.0043(8)
C43 0.0165(10) 0.0144(9) 0.0120(8) 0.0021(7) 0.0014(7) 0.0090(8)
C32 0.0182(11) 0.0143(10) 0.0205(9) -0.0026(8) 0.0073(8) 0.0022(8)
C62 0.0106(10) 0.0197(10) 0.0161(9) 0.0019(8) 0.0015(7) 0.0021(8)
C71 0.0203(11) 0.0152(10) 0.0300(11) 0.0021(9) 0.0095(9) 0.0088(9)
C72 0.0113(10) 0.0245(11) 0.0180(9) -0.0021(8) 0.0002(8) 0.0009(8)
C52 0.0147(10) 0.0209(10) 0.0158(9) 0.0047(8) 0.0021(8) 0.0087(8)
C82 0.0154(11) 0.0267(11) 0.0189(9) 0.0067(9) 0.0008(8) 0.0111(9)
C91 0.0326(15) 0.0294(13) 0.0382(13) 0.0075(11) 0.0066(11) 0.0083(11)
Cl3B 0.0288(10) 0.0449(12) 0.0366(16) 0.0087(8) -0.0025(9) -0.0071(7)

loop_
_atom_type_symbol
_atom_type_description
_atom_type_scat_dispersion_real
_atom_type_scat_dispersion_imag
_atom_type_scat_source
C C 0.0033 0.0016 'International Tables Vol C Tables 4.2.6.8 and 6.1.1.4'
H H 0.0000 0.0000 'International Tables Vol C Tables 4.2.6.8 and 6.1.1.4'
Cl Cl 0.1484 0.1585 'International Tables Vol C Tables 4.2.6.8 and 6.1.1.4'
Ga Ga 0.2307 1.6083 'International Tables Vol C Tables 4.2.6.8 and 6.1.1.4'
N N 0.0061 0.0033 'International Tables Vol C Tables 4.2.6.8 and 6.1.1.4'
O O 0.0106 0.0060 'International Tables Vol C Tables 4.2.6.8 and 6.1.1.4'

loop_
_exptl_crystal_face_index_h
_exptl_crystal_face_index_k
_exptl_crystal_face_index_l
_exptl_crystal_face_perp_dist
_exptl_oxdiff_crystal_face_indexfrac_h
_exptl_oxdiff_crystal_face_indexfrac_k
_exptl_oxdiff_crystal_face_indexfrac_l
_exptl_oxdiff_crystal_face_x
_exptl_oxdiff_crystal_face_y
_exptl_oxdiff_crystal_face_z
0 -10 -12 0.0943 0.0043 -9.9845 -11.9934 0.0726 0.3819 -0.9181
0 -2 20 0.0744 0.0082 -2.0070 19.9789 0.6249 -0.1410 0.7957
-8 -10 2 0.1894 -7.9791 -9.9958 1.9979 0.6367 -0.1768 -0.7409
0 11 12 0.1000 -0.0051 10.9835 11.9939 -0.1126 -0.4084 0.9574
-10 14 5 0.1581 -9.9948 13.9774 5.0092 -0.1950 -0.9486 0.2258
-12 13 1 0.1857 -11.9923 12.9790 1.0140 -0.2184 -0.9889 -0.0971
1 -15 14 0.0388 1.0153 -14.9906 13.9773 0.9581 0.3151 0.0763
0 -15 13 0.0377 0.0165 -14.9907 12.9789 0.9537 0.2720 -0.0218
0 -17 8 0.0602 0.0165 -16.9864 7.9829 0.8974 0.3736 -0.3191
12 -12 1 0.1700 11.9921 -11.9809 0.9846 0.2330 0.9430 0.2239
1 14 -16 0.0250 0.9818 13.9937 -15.9771 -1.0183 -0.1635 -0.0943
0 13 -16 0.0233 -0.0159 12.9941 -15.9770 -0.9555 -0.1898 -0.1880
0 -13 16 0.0439 0.0159 -12.9941 15.9770 0.9555 0.1898 0.1880
-1 16 -11 0.0443 -1.0152 15.9882 -10.9797 -0.9163 -0.3708 0.0942
0 17 -9 0.0502 -0.0169 16.9869 -8.9819 -0.9246 -0.3639 0.2754
-3 13 -15 0.0652 -3.0110 12.9918 -14.9760 -0.8598 -0.3580 -0.3074
-11 3 16 0.1772 -10.9807 2.9829 15.9929 0.5672 -0.8162 0.2196
-13 1 12 0.1964 -12.9774 0.9855 11.9972 0.5837 -0.8300 -0.1427
8 6 -18 0.1224 7.9772 6.0070 -17.9841 -0.9129 0.4382 -0.1160
0 9 -19 0.0411 -0.0136 8.9995 -18.9762 -0.8774 -0.0545 -0.4766
0 15 -13 0.0304 -0.0165 14.9907 -12.9789 -0.9537 -0.2720 0.0218
-2 16 -12 0.0451 -2.0140 15.9880 -11.9781 -0.9208 -0.4139 -0.0039
-4 -9 19 0.0857 -3.9804 -9.0020 18.9788 0.9687 -0.1569 0.2591
-5 -11 16 0.0948 -4.9783 -10.9992 15.9814 0.9897 -0.1276 -0.0051
0 -10 19 0.0527 0.0144 -9.9985 18.9756 0.9174 0.0810 0.4372
-2 -13 16 0.0553 -1.9811 -12.9953 15.9783 1.0012 0.0841 0.0793

loop_
_geom_angle_atom_site_label_1
_geom_angle_atom_site_label_2
_geom_angle_atom_site_label_3
_geom_angle
_geom_angle_site_symmetry_1
_geom_angle_site_symmetry_3
_geom_angle_publ_flag
O3 Ga1 N11 90.37(6) . . ?
O3 Ga1 N41 88.71(6) . . ?
O3 Ga1 N31 88.43(6) . . ?
O3 Ga1 N21 92.54(6) . . ?
O1 Ga1 O3 177.94(5) . . ?
O1 Ga1 N11 87.70(6) . . ?
O1 Ga1 N41 93.21(6) . . ?
O1 Ga1 N31 90.96(6) . . ?
O1 Ga1 N21 88.08(6) . . ?
N41 Ga1 N11 179.05(6) . . ?
N41 Ga1 N31 86.36(6) . . ?
N41 Ga1 N21 93.71(6) . . ?
N31 Ga1 N11 93.37(6) . . ?
N21 Ga1 N11 86.58(6) . . ?
N21 Ga1 N31 179.04(6) . . ?
O6 Cl1 O5 109.62(10) . . ?
O8 Cl1 O5 109.55(11) . . ?
O8 Cl1 O6 109.60(12) . . ?
O7 Cl1 O5 110.67(13) . . ?
O7 Cl1 O6 107.97(12) . . ?
O7 Cl1 O8 109.40(11) . . ?
C4 O3 Ga1 121.62(11) . . ?
C2 O1 Ga1 122.54(11) . . ?
N12 N11 Ga1 116.08(11) . . ?
C11 N11 Ga1 137.00(13) . . ?
C11 N11 N12 106.39(15) . . ?
N42 N41 Ga1 115.64(11) . . ?
C41 N41 Ga1 138.10(13) . . ?
C41 N41 N42 106.25(15) . . ?
N32 N31 Ga1 115.71(11) . . ?
C31 N31 Ga1 137.07(13) . . ?
C31 N31 N32 106.37(15) . . ?
N21 N22 C1 118.32(15) . . ?
C23 N22 N21 111.33(15) . . ?
C23 N22 C1 130.12(16) . . ?
N11 N12 C1 118.20(14) . . ?
C13 N12 N11 111.10(14) . . ?
C13 N12 C1 129.81(16) . . ?
N22 N21 Ga1 116.53(11) . . ?
C21 N21 Ga1 136.85(13) . . ?
C21 N21 N22 106.08(15) . . ?
N31 N32 C3 118.00(15) . . ?
C33 N32 N31 111.24(15) . . ?
C33 N32 C3 130.73(16) . . ?
N41 N42 C3 118.62(14) . . ?
C43 N42 N41 110.95(15) . . ?
C43 N42 C3 129.69(16) . . ?
N41 C41 C42 109.29(17) . . ?
N41 C41 C81 122.49(17) . . ?
C42 C41 C81 128.22(17) . . ?
O3 C4 C3 115.78(15) . . ?
O4 C4 O3 125.16(16) . . ?
O4 C4 C3 119.03(16) . . ?
N11 C11 C12 109.29(17) . . ?
N11 C11 C51 122.15(17) . . ?
C12 C11 C51 128.55(17) . . ?
O1 C2 C1 116.30(15) . . ?
O2 C2 O1 124.76(17) . . ?
O2 C2 C1 118.94(17) . . ?
N12 C13 C12 105.96(16) . . ?
N12 C13 C52 123.53(17) . . ?
C12 C13 C52 130.51(17) . . ?
N22 C23 C22 105.88(17) . . ?
N22 C23 C62 122.35(17) . . ?
C22 C23 C62 131.78(18) . . ?
C11 C12 H12 126.4 . . ?
C13 C12 C11 107.22(16) . . ?
C13 C12 H12 126.4 . . ?
C11 C51 H51A 109.5 . . ?
C11 C51 H51B 109.5 . . ?
C11 C51 H51C 109.5 . . ?
H51A C51 H51B 109.5 . . ?
H51A C51 H51C 109.5 . . ?
H51B C51 H51C 109.5 . . ?
C41 C42 H42 126.4 . . ?
C43 C42 C41 107.20(17) . . ?
C43 C42 H42 126.4 . . ?
C41 C81 H81A 109.5 . . ?
C41 C81 H81B 109.5 . . ?
C41 C81 H81C 109.5 . . ?
H81A C81 H81B 109.5 . . ?
H81A C81 H81C 109.5 . . ?
H81B C81 H81C 109.5 . . ?
N21 C21 C22 109.31(17) . . ?
N21 C21 C61 121.79(18) . . ?
C22 C21 C61 128.89(18) . . ?
N32 C33 C32 105.85(17) . . ?
N32 C33 C72 123.00(18) . . ?
C32 C33 C72 131.13(19) . . ?
C23 C22 C21 107.39(17) . . ?
C23 C22 H22 126.3 . . ?
C21 C22 H22 126.3 . . ?
N32 C3 C4 108.42(14) . . ?
N32 C3 H3 109.1 . . ?
N42 C3 N32 109.21(14) . . ?
N42 C3 C4 111.98(15) . . ?
N42 C3 H3 109.1 . . ?
C4 C3 H3 109.1 . . ?
N22 C1 N12 109.29(14) . . ?
N22 C1 C2 109.77(14) . . ?
N22 C1 H1 109.0 . . ?
N12 C1 C2 110.68(15) . . ?
N12 C1 H1 109.0 . . ?
C2 C1 H1 109.0 . . ?
C21 C61 H61A 109.5 . . ?
C21 C61 H61B 109.5 . . ?
C21 C61 H61C 109.5 . . ?
H61A C61 H61B 109.5 . . ?
H61A C61 H61C 109.5 . . ?
H61B C61 H61C 109.5 . . ?
N31 C31 C32 109.17(18) . . ?
N31 C31 C71 122.38(18) . . ?
C32 C31 C71 128.44(18) . . ?
N42 C43 C42 106.30(17) . . ?
N42 C43 C82 123.11(17) . . ?
C42 C43 C82 130.58(17) . . ?
C33 C32 C31 107.37(18) . . ?
C33 C32 H32 126.3 . . ?
C31 C32 H32 126.3 . . ?
C23 C62 H62A 109.5 . . ?
C23 C62 H62B 109.5 . . ?
C23 C62 H62C 109.5 . . ?
H62A C62 H62B 109.5 . . ?
H62A C62 H62C 109.5 . . ?
H62B C62 H62C 109.5 . . ?
C31 C71 H71A 109.5 . . ?
C31 C71 H71B 109.5 . . ?
C31 C71 H71C 109.5 . . ?
H71A C71 H71B 109.5 . . ?
H71A C71 H71C 109.5 . . ?
H71B C71 H71C 109.5 . . ?
C33 C72 H72A 109.5 . . ?
C33 C72 H72B 109.5 . . ?
C33 C72 H72C 109.5 . . ?
H72A C72 H72B 109.5 . . ?
H72A C72 H72C 109.5 . . ?
H72B C72 H72C 109.5 . . ?
C13 C52 H52A 109.5 . . ?
C13 C52 H52B 109.5 . . ?
C13 C52 H52C 109.5 . . ?
H52A C52 H52B 109.5 . . ?
H52A C52 H52C 109.5 . . ?
H52B C52 H52C 109.5 . . ?
C43 C82 H82A 109.5 . . ?
C43 C82 H82B 109.5 . . ?
C43 C82 H82C 109.5 . . ?
H82A C82 H82B 109.5 . . ?
H82A C82 H82C 109.5 . . ?
H82B C82 H82C 109.5 . . ?
Cl2 C91 H91A 108.1 . . ?
Cl2 C91 H91B 108.1 . . ?
Cl2 C91 H91C 110.2 . . ?
Cl2 C91 H91D 110.2 . . ?
Cl2 C91 Cl3B 107.8(2) . . ?
Cl3A C91 Cl2 116.7(9) . . ?
Cl3A C91 H91A 108.1 . . ?
Cl3A C91 H91B 108.1 . . ?
H91A C91 H91B 107.3 . . ?
H91C C91 H91D 108.5 . . ?
Cl3B C91 H91C 110.1 . . ?
Cl3B C91 H91D 110.2 . . ?

loop_
_geom_bond_atom_site_label_1
_geom_bond_atom_site_label_2
_geom_bond_distance
_geom_bond_site_symmetry_2
_geom_bond_publ_flag
Ga1 O3 1.9267(12) . ?
Ga1 O1 1.9256(12) . ?
Ga1 N11 2.0748(15) . ?
Ga1 N41 2.0411(15) . ?
Ga1 N31 2.0649(16) . ?
Ga1 N21 2.0452(16) . ?
Cl1 O5 1.4419(17) . ?
Cl1 O6 1.4418(19) . ?
Cl1 O8 1.4375(17) . ?
Cl1 O7 1.435(2) . ?
Cl2 C91 1.762(3) . ?
Cl3A C91 1.679(11) . ?
O3 C4 1.290(2) . ?
O1 C2 1.288(2) . ?
O4 C4 1.215(2) . ?
O2 C2 1.209(2) . ?
N11 N12 1.367(2) . ?
N11 C11 1.338(2) . ?
N41 N42 1.367(2) . ?
N41 C41 1.340(2) . ?
N31 N32 1.365(2) . ?
N31 C31 1.338(2) . ?
N22 N21 1.369(2) . ?
N22 C23 1.354(2) . ?
N22 C1 1.452(2) . ?
N12 C13 1.359(2) . ?
N12 C1 1.455(2) . ?
N21 C21 1.337(2) . ?
N32 C33 1.356(2) . ?
N32 C3 1.457(2) . ?
N42 C3 1.452(2) . ?
N42 C43 1.357(2) . ?
C41 C42 1.396(3) . ?
C41 C81 1.495(3) . ?
C4 C3 1.554(2) . ?
C11 C12 1.397(3) . ?
C11 C51 1.493(3) . ?
C2 C1 1.557(2) . ?
C13 C12 1.378(3) . ?
C13 C52 1.489(3) . ?
C23 C22 1.375(3) . ?
C23 C62 1.483(3) . ?
C12 H12 0.9300 . ?
C51 H51A 0.9600 . ?
C51 H51B 0.9600 . ?
C51 H51C 0.9600 . ?
C42 H42 0.9300 . ?
C42 C43 1.371(3) . ?
C81 H81A 0.9600 . ?
C81 H81B 0.9600 . ?
C81 H81C 0.9600 . ?
C21 C22 1.395(3) . ?
C21 C61 1.490(3) . ?
C33 C32 1.378(3) . ?
C33 C72 1.488(3) . ?
C22 H22 0.9300 . ?
C3 H3 0.9800 . ?
C1 H1 0.9800 . ?
C61 H61A 0.9600 . ?
C61 H61B 0.9600 . ?
C61 H61C 0.9600 . ?
C31 C32 1.394(3) . ?
C31 C71 1.493(3) . ?
C43 C82 1.489(3) . ?
C32 H32 0.9300 . ?
C62 H62A 0.9600 . ?
C62 H62B 0.9600 . ?
C62 H62C 0.9600 . ?
C71 H71A 0.9600 . ?
C71 H71B 0.9600 . ?
C71 H71C 0.9600 . ?
C72 H72A 0.9600 . ?
C72 H72B 0.9600 . ?
C72 H72C 0.9600 . ?
C52 H52A 0.9600 . ?
C52 H52B 0.9600 . ?
C52 H52C 0.9600 . ?
C82 H82A 0.9600 . ?
C82 H82B 0.9600 . ?
C82 H82C 0.9600 . ?
C91 H91A 0.9700 . ?
C91 H91B 0.9700 . ?
C91 H91C 0.9700 . ?
C91 H91D 0.9700 . ?
C91 Cl3B 1.791(5) . ?

loop_
_geom_torsion_atom_site_label_1
_geom_torsion_atom_site_label_2
_geom_torsion_atom_site_label_3
_geom_torsion_atom_site_label_4
_geom_torsion
_geom_torsion_site_symmetry_1
_geom_torsion_site_symmetry_2
_geom_torsion_site_symmetry_3
_geom_torsion_site_symmetry_4
_geom_torsion_publ_flag
Ga1 O3 C4 O4 -164.33(15) . . . . ?
Ga1 O3 C4 C3 13.8(2) . . . . ?
Ga1 O1 C2 O2 175.76(15) . . . . ?
Ga1 O1 C2 C1 -3.8(2) . . . . ?
Ga1 N11 N12 C13 -171.31(12) . . . . ?
Ga1 N11 N12 C1 -1.05(19) . . . . ?
Ga1 N11 C11 C12 169.94(14) . . . . ?
Ga1 N11 C11 C51 -10.9(3) . . . . ?
Ga1 N41 N42 C3 8.07(19) . . . . ?
Ga1 N41 N42 C43 179.19(12) . . . . ?
Ga1 N41 C41 C42 -179.73(14) . . . . ?
Ga1 N41 C41 C81 0.1(3) . . . . ?
Ga1 N31 N32 C33 -170.55(12) . . . . ?
Ga1 N31 N32 C3 7.60(18) . . . . ?
Ga1 N31 C31 C32 168.17(14) . . . . ?
Ga1 N31 C31 C71 -12.5(3) . . . . ?
Ga1 N21 C21 C22 -170.13(13) . . . . ?
Ga1 N21 C21 C61 11.0(3) . . . . ?
O3 C4 C3 N32 -70.1(2) . . . . ?
O3 C4 C3 N42 50.5(2) . . . . ?
O1 C2 C1 N22 62.4(2) . . . . ?
O1 C2 C1 N12 -58.3(2) . . . . ?
O4 C4 C3 N32 108.20(19) . . . . ?
O4 C4 C3 N42 -131.24(18) . . . . ?
O2 C2 C1 N22 -117.17(19) . . . . ?
O2 C2 C1 N12 122.11(19) . . . . ?
N11 N12 C13 C12 -1.9(2) . . . . ?
N11 N12 C13 C52 178.25(16) . . . . ?
N11 N12 C1 N22 -62.73(19) . . . . ?
N11 N12 C1 C2 58.3(2) . . . . ?
N11 C11 C12 C13 -0.2(2) . . . . ?
N41 N42 C3 N32 58.52(19) . . . . ?
N41 N42 C3 C4 -61.6(2) . . . . ?
N41 N42 C43 C42 1.1(2) . . . . ?
N41 N42 C43 C82 179.79(16) . . . . ?
N41 C41 C42 C43 0.1(2) . . . . ?
N31 N32 C33 C32 -0.9(2) . . . . ?
N31 N32 C33 C72 -179.55(16) . . . . ?
N31 N32 C3 N42 -68.10(19) . . . . ?
N31 N32 C3 C4 54.17(19) . . . . ?
N31 C31 C32 C33 -0.3(2) . . . . ?
N22 N21 C21 C22 0.62(19) . . . . ?
N22 N21 C21 C61 -178.20(16) . . . . ?
N22 C23 C22 C21 -0.9(2) . . . . ?
N12 N11 C11 C12 -1.0(2) . . . . ?
N12 N11 C11 C51 178.20(17) . . . . ?
N12 C13 C12 C11 1.2(2) . . . . ?
N21 N22 C23 C22 1.33(19) . . . . ?
N21 N22 C23 C62 -178.49(15) . . . . ?
N21 N22 C1 N12 66.00(19) . . . . ?
N21 N22 C1 C2 -55.56(19) . . . . ?
N21 C21 C22 C23 0.2(2) . . . . ?
N32 N31 C31 C32 -0.3(2) . . . . ?
N32 N31 C31 C71 179.07(17) . . . . ?
N32 C33 C32 C31 0.7(2) . . . . ?
N42 N41 C41 C42 0.6(2) . . . . ?
N42 N41 C41 C81 -179.54(16) . . . . ?
C41 N41 N42 C3 -172.17(15) . . . . ?
C41 N41 N42 C43 -1.05(19) . . . . ?
C41 C42 C43 N42 -0.7(2) . . . . ?
C41 C42 C43 C82 -179.26(19) . . . . ?
C11 N11 N12 C13 1.8(2) . . . . ?
C11 N11 N12 C1 172.06(15) . . . . ?
C13 N12 C1 N22 105.4(2) . . . . ?
C13 N12 C1 C2 -133.58(18) . . . . ?
C23 N22 N21 Ga1 171.71(11) . . . . ?
C23 N22 N21 C21 -1.24(19) . . . . ?
C23 N22 C1 N12 -108.0(2) . . . . ?
C23 N22 C1 C2 130.46(18) . . . . ?
C51 C11 C12 C13 -179.26(19) . . . . ?
C81 C41 C42 C43 -179.81(19) . . . . ?
C33 N32 C3 N42 109.6(2) . . . . ?
C33 N32 C3 C4 -128.10(19) . . . . ?
C3 N32 C33 C32 -178.74(17) . . . . ?
C3 N32 C33 C72 2.6(3) . . . . ?
C3 N42 C43 C42 170.94(17) . . . . ?
C3 N42 C43 C82 -10.4(3) . . . . ?
C1 N22 N21 Ga1 -3.35(18) . . . . ?
C1 N22 N21 C21 -176.30(14) . . . . ?
C1 N22 C23 C22 175.65(17) . . . . ?
C1 N22 C23 C62 -4.2(3) . . . . ?
C1 N12 C13 C12 -170.69(17) . . . . ?
C1 N12 C13 C52 9.4(3) . . . . ?
C61 C21 C22 C23 178.88(18) . . . . ?
C31 N31 N32 C33 0.72(19) . . . . ?
C31 N31 N32 C3 178.87(15) . . . . ?
C43 N42 C3 N32 -110.7(2) . . . . ?
C43 N42 C3 C4 129.22(19) . . . . ?
C62 C23 C22 C21 178.91(18) . . . . ?
C71 C31 C32 C33 -179.55(19) . . . . ?
C72 C33 C32 C31 179.21(19) . . . . ?
C52 C13 C12 C11 -178.92(19) . . . . ?
